data_2101218
loop_
_publ_author_name
'Chertanova, L.'
'Pascard, C.'
'Sheremetev, A.'

_publ_section_title
;
 X-ray investigation of glyoxime derivatives. V. Two isomers of
 2-(thienyl)glyoxime. A database study of the geometry and hydrogen
 bonding of the oxime group
;
_journal_issue 6
_journal_name_full 'Acta Crystallographica Section B'
_journal_page_first 708
_journal_page_last 716
_journal_paper_doi 10.1107/S0108768194004179
_journal_volume 50
_journal_year 1994
_chemical_formula_moiety 'C6 H6 N2 O2 S1'
_chemical_formula_sum 'C6 H6 N2 O2 S'
_chemical_formula_weight 170.19
_symmetry_cell_setting monoclinic
_symmetry_space_group_name_Hall '-P 2yc'
_symmetry_space_group_name_H-M 'P 1 2/c 1'
_cell_angle_alpha 90.
_cell_angle_beta 90.79(2)
_cell_angle_gamma 90.
_cell_formula_units_Z 4
_cell_length_a 12.189(3)
_cell_length_b 3.865(3)
_cell_length_c 16.022(5)
_cell_volume 754.7(7)
_diffrn_radiation_type Mo
_diffrn_radiation_wavelength 0.71073
_exptl_absorpt_coefficient_mu 3.65
_exptl_crystal_density_diffrn 1.498
_exptl_crystal_F_000 352
_cod_data_source_file an0501.cif
_cod_data_source_block an0501b
_cod_original_cell_volume 754.8
_cod_original_formula_sum 'C6 H6 N2 O2 S1'
_cod_database_code 2101218

loop_
_atom_site_label
_atom_site_fract_x
_atom_site_fract_y
_atom_site_fract_z
S .87444(4) .0528(2) .17996(4)
O1 .89910(10) .4680(6) -.06869(9)
O2 .53490(10) .2219(5) -.08281(9)
N1 .88640(10) .3905(5) .01550(10)
N2 .60800(10) .1746(5) -.01610(10)
C1 .78700(10) .3144(6) .03430(10)
C2 .69850(10) .3303(6) -.02830(10)
C3 .76800(10) .2154(6) .12080(10)
C4 .6743(2) .2452(6) .16840(10)
C5 .6921(2) .1352(7) .25130(10)
C6 .7954(2) .0278(7) .26620(10)
H1 .948(2) .508(7) -.0730(10)
H2 .476(2) .113(8) -.067(2)
H3 .712(2) .460(6) -.0790(10)
H4 .6350(10) .316(5) .1570(10)
H5 .632(2) .136(7) .289(2)
H6 .820(2) -.059(7) .312(2)

loop_
_geom_angle_atom_site_label_1
_geom_angle_atom_site_label_2
_geom_angle_atom_site_label_3
_geom_angle
C3 S C6 92.1(2)
O1 N1 C1 113.1(2)
O2 N2 C2 111.5(2)
N1 C1 C2 121.2(3)
N1 C1 C3 116.3(2)
C2 C1 C3 122.4(2)
N2 C2 C1 120.4(3)
S C3 C1 119.5(2)
S C3 C4 110.4(2)
C1 C3 C4 130.0(3)
C3 C4 C5 112.1(3)
C4 C5 C6 113.1(3)
S C6 C6 112.3(3)
N1 O1 H1 107.(4)
N2 O2 H2 103.(3)
N2 C2 H3 122.(2)
C1 C2 H1 118.(2)
C3 C4 H4 124.(3)
C5 C4 H4 123.(3)
C4 C5 H5 119.(2)
C6 C5 H5 128.(2)
S C6 H6 122.(3)
C5 C6 H6 126.(3)

loop_
_geom_bond_atom_site_label_1
_geom_bond_atom_site_label_2
_geom_bond_distance
S C3 1.715(3)
S C6 1.698(4)
O1 N1 1.393(3)
O2 N2 1.394(3)
N1 C1 1.286(3)
N2 C2 1.273(4)
C1 C2 1.464(4)
C1 C3 1.460(4)
C3 C4 1.386(4)
C4 C5 1.410(5)
C5 C6 1.343(5)
O1 H1 0.62(3)
O2 H2 0.87(5)
C2 H3 0.97(4)
C4 H4 0.58(3)
C5 H5 0.95(4)
C6 H6 0.86(4)
